data_2227641
loop_
_publ_author_name
'Wang, Huan-Huan'
'Zhang, Chao-Yan'
'Cui, Yue'
'Gao, Qian'
'Xie, Ya-Bo'

_publ_section_title
;
 Bis[\m-4-methyl-2-(2-pyridylmethylsulfanyl)pyrimidine-\k<i>N</i>^1^]bis[(trifluoromethanesulfonato-\k<i>O</i>)silver(I)]
;
_journal_coeditor_code HY2366
_journal_issue 11
_journal_name_full 'Acta Crystallographica Section E'
_journal_page_first m1496
_journal_paper_doi 10.1107/S1600536810043631
_journal_volume 66
_journal_year 2010
_chemical_formula_iupac '[Ag2 (C F3 O3 S)2 (C11 H11 N3 S)2]'
_chemical_formula_moiety 'C24 H22 Ag2 F6 N6 O6 S4'
_chemical_formula_sum 'C24 H22 Ag2 F6 N6 O6 S4'
_chemical_formula_weight 948.50
_chemical_name_systematic
;
Bis[\m-4-methyl-2-(2-pyridylmethylsulfanyl)pyrimidine-
\k<i>N</i>^1^]bis[(trifluoromethanesulfonato-\k<i>O</i>)silver(I)]
;
_space_group_IT_number 2
_symmetry_cell_setting triclinic
_symmetry_space_group_name_Hall '-P 1'
_symmetry_space_group_name_H-M 'P -1'
_atom_sites_solution_hydrogens geom
_atom_sites_solution_primary direct
_atom_sites_solution_secondary difmap
_audit_creation_method SHELXL97
_cell_angle_alpha 75.07(3)
_cell_angle_beta 88.59(3)
_cell_angle_gamma 68.97(3)
_cell_formula_units_Z 1
_cell_length_a 8.9999(18)
_cell_length_b 9.1087(18)
_cell_length_c 10.937(2)
_cell_measurement_reflns_used 3696
_cell_measurement_temperature 293(2)
_cell_measurement_theta_max 27.48
_cell_measurement_theta_min 3.09
_cell_volume 806.3(3)
_computing_cell_refinement 'SAINT (Bruker, 2007)'
_computing_data_collection 'SMART (Bruker, 2007)'
_computing_data_reduction 'SAINT (Bruker, 2007)'
_computing_molecular_graphics 'SHELXTL (Sheldrick, 2008)'
_computing_publication_material 'SHELXTL (Sheldrick, 2008)'
_computing_structure_refinement 'SHELXL97 (Sheldrick, 2008)'
_computing_structure_solution 'SHELXS97 (Sheldrick, 2008)'
_diffrn_ambient_temperature 293(2)
_diffrn_measured_fraction_theta_full 0.996
_diffrn_measured_fraction_theta_max 0.996
_diffrn_measurement_device_type 'Bruker APEX CCD'
_diffrn_measurement_method '\f and \w'
_diffrn_radiation_monochromator graphite
_diffrn_radiation_source 'fine-focus sealed tube'
_diffrn_radiation_type MoK\a
_diffrn_radiation_wavelength 0.71073
_diffrn_reflns_av_R_equivalents 0.0275
_diffrn_reflns_av_sigmaI/netI 0.0363
_diffrn_reflns_limit_h_max 11
_diffrn_reflns_limit_h_min -11
_diffrn_reflns_limit_k_max 11
_diffrn_reflns_limit_k_min -11
_diffrn_reflns_limit_l_max 14
_diffrn_reflns_limit_l_min -14
_diffrn_reflns_number 8621
_diffrn_reflns_theta_full 27.48
_diffrn_reflns_theta_max 27.48
_diffrn_reflns_theta_min 3.09
_exptl_absorpt_coefficient_mu 1.558
_exptl_absorpt_correction_T_max 0.8598
_exptl_absorpt_correction_T_min 0.7999
_exptl_absorpt_correction_type multi-scan
_exptl_absorpt_process_details '(SADABS; Bruker, 2001)'
_exptl_crystal_colour colourless
_exptl_crystal_density_diffrn 1.953
_exptl_crystal_density_method 'not measured'
_exptl_crystal_description prism
_exptl_crystal_F_000 468
_exptl_crystal_size_max 0.15
_exptl_crystal_size_mid 0.12
_exptl_crystal_size_min 0.10
_refine_diff_density_max 0.720
_refine_diff_density_min -0.406
_refine_ls_extinction_method none
_refine_ls_goodness_of_fit_ref 0.968
_refine_ls_hydrogen_treatment constr
_refine_ls_matrix_type full
_refine_ls_number_parameters 217
_refine_ls_number_reflns 3681
_refine_ls_number_restraints 0
_refine_ls_restrained_S_all 0.968
_refine_ls_R_factor_all 0.0592
_refine_ls_R_factor_gt 0.0438
_refine_ls_shift/su_max 0.001
_refine_ls_shift/su_mean 0.000
_refine_ls_structure_factor_coef Fsqd
_refine_ls_weighting_details 'calc w = 1/[\s^2^(Fo^2^)+(0.1000P)^2^] where P=(Fo^2^+2Fc^2^)/3'
_refine_ls_weighting_scheme calc
_refine_ls_wR_factor_gt 0.1271
_refine_ls_wR_factor_ref 0.1378
_reflns_number_gt 3007
_reflns_number_total 3681
_reflns_threshold_expression I>2\s(I)
_cod_data_source_file hy2366.cif
_cod_data_source_block I
_cod_database_code 2227641
_cod_database_fobs_code 2227641

loop_
_symmetry_equiv_pos_as_xyz
'x, y, z'
'-x, -y, -z'

loop_
_atom_site_type_symbol
_atom_site_label
_atom_site_fract_x
_atom_site_fract_y
_atom_site_fract_z
_atom_site_U_iso_or_equiv
_atom_site_adp_type
_atom_site_calc_flag
_atom_site_refinement_flags
_atom_site_occupancy
_atom_site_disorder_assembly
_atom_site_disorder_group
Ag Ag1 0.76401(4) 0.50847(4) 0.08737(3) 0.04428(16) Uani d . 1 . .
S S1 0.60205(13) 0.26916(13) 0.01310(10) 0.0376(3) Uani d . 1 . .
N N1 0.7984(4) 0.2971(4) 0.2435(3) 0.0379(8) Uani d . 1 . .
N N2 0.5373(4) 0.0216(4) 0.1602(3) 0.0348(7) Uani d . 1 . .
N N3 0.3225(4) 0.2503(4) 0.0425(3) 0.0318(7) Uani d . 1 . .
C C1 0.8050(6) 0.3150(6) 0.3602(4) 0.0463(11) Uani d . 1 . .
H H1A 0.8072 0.4131 0.3690 0.056 Uiso calc R 1 . .
C C2 0.8086(6) 0.1969(6) 0.4671(5) 0.0526(12) Uani d . 1 . .
H H2A 0.8122 0.2143 0.5470 0.063 Uiso calc R 1 . .
C C3 0.8067(7) 0.0511(6) 0.4541(5) 0.0540(12) Uani d . 1 . .
H H3A 0.8082 -0.0316 0.5253 0.065 Uiso calc R 1 . .
C C4 0.8026(5) 0.0294(5) 0.3361(5) 0.0440(10) Uani d . 1 . .
H H4A 0.8026 -0.0689 0.3261 0.053 Uiso calc R 1 . .
C C5 0.7986(5) 0.1535(5) 0.2314(4) 0.0340(8) Uani d . 1 . .
C C6 0.7891(5) 0.1365(5) 0.1003(4) 0.0357(9) Uani d . 1 . .
H H6A 0.8038 0.0243 0.1048 0.043 Uiso calc R 1 . .
H H6B 0.8751 0.1606 0.0551 0.043 Uiso calc R 1 . .
C C7 0.4768(5) 0.1670(5) 0.0809(4) 0.0314(8) Uani d . 1 . .
C C8 0.4366(5) -0.0528(5) 0.2077(4) 0.0374(9) Uani d . 1 . .
C C9 0.2748(5) 0.0237(5) 0.1742(5) 0.0420(10) Uani d . 1 . .
H H9A 0.2036 -0.0269 0.2068 0.050 Uiso calc R 1 . .
C C10 0.2224(5) 0.1756(5) 0.0921(5) 0.0420(10) Uani d . 1 . .
H H10A 0.1136 0.2291 0.0697 0.050 Uiso calc R 1 . .
C C11 0.5077(6) -0.2182(6) 0.2968(5) 0.0533(12) Uani d . 1 . .
H H11A 0.6214 -0.2489 0.3064 0.080 Uiso calc R 1 . .
H H11B 0.4831 -0.2954 0.2638 0.080 Uiso calc R 1 . .
H H11C 0.4645 -0.2171 0.3779 0.080 Uiso calc R 1 . .
S S4 0.93636(13) 0.38405(13) -0.22242(10) 0.0377(3) Uani d . 1 . .
F F4 0.6405(4) 0.5740(6) -0.2672(5) 0.1020(14) Uani d . 1 . .
F F5 0.7551(7) 0.5239(5) -0.4298(4) 0.130(2) Uani d . 1 . .
F F6 0.8009(6) 0.6879(4) -0.3447(5) 0.1096(16) Uani d . 1 . .
O O4 0.8891(5) 0.2489(4) -0.2085(4) 0.0680(11) Uani d . 1 . .
O O5 0.9355(5) 0.4366(5) -0.1096(3) 0.0722(12) Uani d . 1 . .
O O6 1.0735(5) 0.3760(5) -0.2887(5) 0.0839(15) Uani d . 1 . .
C C24 0.7756(8) 0.5505(7) -0.3235(5) 0.0635(15) Uani d . 1 . .

loop_
_atom_site_aniso_label
_atom_site_aniso_U_11
_atom_site_aniso_U_22
_atom_site_aniso_U_33
_atom_site_aniso_U_12
_atom_site_aniso_U_13
_atom_site_aniso_U_23
Ag1 0.0506(2) 0.0315(2) 0.0441(2) -0.01457(15) -0.00205(16) 0.00090(15)
S1 0.0406(6) 0.0352(5) 0.0372(6) -0.0193(4) 0.0008(4) -0.0018(4)
N1 0.0400(19) 0.0379(19) 0.0376(19) -0.0195(16) 0.0016(15) -0.0051(15)
N2 0.0354(17) 0.0285(16) 0.0391(19) -0.0131(14) -0.0017(15) -0.0044(14)
N3 0.0337(17) 0.0267(16) 0.0347(17) -0.0119(13) 0.0004(14) -0.0065(13)
C1 0.062(3) 0.041(2) 0.044(3) -0.028(2) 0.003(2) -0.011(2)
C2 0.067(3) 0.052(3) 0.044(3) -0.029(2) -0.001(2) -0.011(2)
C3 0.076(3) 0.044(3) 0.040(3) -0.030(3) -0.001(2) 0.005(2)
C4 0.045(2) 0.033(2) 0.055(3) -0.0189(19) -0.004(2) -0.006(2)
C5 0.0302(19) 0.0310(19) 0.039(2) -0.0112(16) 0.0035(17) -0.0058(17)
C6 0.030(2) 0.036(2) 0.043(2) -0.0138(16) 0.0022(17) -0.0113(18)
C7 0.035(2) 0.0287(19) 0.033(2) -0.0123(16) 0.0003(16) -0.0118(16)
C8 0.048(2) 0.0286(19) 0.038(2) -0.0159(18) 0.0007(19) -0.0090(17)
C9 0.041(2) 0.037(2) 0.052(3) -0.0249(19) 0.001(2) -0.004(2)
C10 0.030(2) 0.038(2) 0.055(3) -0.0130(17) -0.0072(19) -0.007(2)
C11 0.053(3) 0.040(2) 0.059(3) -0.019(2) -0.002(2) 0.003(2)
S4 0.0418(6) 0.0342(5) 0.0405(6) -0.0173(4) 0.0089(5) -0.0110(4)
F4 0.053(2) 0.114(3) 0.111(3) 0.003(2) -0.013(2) -0.029(3)
F5 0.206(6) 0.096(3) 0.053(2) -0.003(4) -0.048(3) -0.029(2)
F6 0.160(4) 0.0394(19) 0.110(3) -0.030(2) -0.016(3) 0.005(2)
O4 0.073(3) 0.0426(19) 0.096(3) -0.0370(19) 0.015(2) -0.009(2)
O5 0.079(3) 0.071(3) 0.050(2) 0.002(2) -0.015(2) -0.029(2)
O6 0.072(3) 0.068(3) 0.121(4) -0.036(2) 0.055(3) -0.030(3)
C24 0.092(4) 0.046(3) 0.040(3) -0.010(3) -0.010(3) -0.011(2)

loop_
_atom_type_symbol
_atom_type_description
_atom_type_scat_dispersion_real
_atom_type_scat_dispersion_imag
_atom_type_scat_source
C C 0.0033 0.0016 'International Tables Vol C Tables 4.2.6.8 and 6.1.1.4'
H H 0.0000 0.0000 'International Tables Vol C Tables 4.2.6.8 and 6.1.1.4'
Ag Ag -0.8971 1.1015 'International Tables Vol C Tables 4.2.6.8 and 6.1.1.4'
F F 0.0171 0.0103 'International Tables Vol C Tables 4.2.6.8 and 6.1.1.4'
N N 0.0061 0.0033 'International Tables Vol C Tables 4.2.6.8 and 6.1.1.4'
O O 0.0106 0.0060 'International Tables Vol C Tables 4.2.6.8 and 6.1.1.4'
S S 0.1246 0.1234 'International Tables Vol C Tables 4.2.6.8 and 6.1.1.4'

loop_
_geom_angle_atom_site_label_1
_geom_angle_atom_site_label_2
_geom_angle_atom_site_label_3
_geom_angle_site_symmetry_1
_geom_angle_site_symmetry_3
_geom_angle
_geom_angle_publ_flag
N1 Ag1 N3 . 2_665 164.97(13) ?
N1 Ag1 O5 . . 112.81(13) ?
N3 Ag1 O5 2_665 . 81.84(13) ?
C7 S1 C6 . . 100.93(19) ?
C1 N1 C5 . . 118.1(4) ?
C1 N1 Ag1 . . 117.2(3) ?
C5 N1 Ag1 . . 124.4(3) ?
C7 N2 C8 . . 117.6(3) ?
C7 N3 C10 . . 115.5(3) ?
C7 N3 Ag1 . 2_665 123.1(3) ?
C10 N3 Ag1 . 2_665 121.4(3) ?
N1 C1 C2 . . 123.3(4) ?
N1 C1 H1A . . 118.4 ?
C2 C1 H1A . . 118.4 ?
C1 C2 C3 . . 118.3(5) ?
C1 C2 H2A . . 120.8 ?
C3 C2 H2A . . 120.8 ?
C4 C3 C2 . . 119.3(5) ?
C4 C3 H3A . . 120.4 ?
C2 C3 H3A . . 120.4 ?
C3 C4 C5 . . 119.8(4) ?
C3 C4 H4A . . 120.1 ?
C5 C4 H4A . . 120.1 ?
N1 C5 C4 . . 121.2(4) ?
N1 C5 C6 . . 117.4(4) ?
C4 C5 C6 . . 121.4(4) ?
C5 C6 S1 . . 112.7(3) ?
C5 C6 H6A . . 109.0 ?
S1 C6 H6A . . 109.0 ?
C5 C6 H6B . . 109.0 ?
S1 C6 H6B . . 109.0 ?
H6A C6 H6B . . 107.8 ?
N2 C7 N3 . . 126.4(4) ?
N2 C7 S1 . . 119.9(3) ?
N3 C7 S1 . . 113.7(3) ?
N2 C8 C9 . . 120.3(4) ?
N2 C8 C11 . . 116.8(4) ?
C9 C8 C11 . . 122.9(4) ?
C10 C9 C8 . . 118.0(4) ?
C10 C9 H9A . . 121.0 ?
C8 C9 H9A . . 121.0 ?
N3 C10 C9 . . 122.2(4) ?
N3 C10 H10A . . 118.9 ?
C9 C10 H10A . . 118.9 ?
C8 C11 H11A . . 109.5 ?
C8 C11 H11B . . 109.5 ?
H11A C11 H11B . . 109.5 ?
C8 C11 H11C . . 109.5 ?
H11A C11 H11C . . 109.5 ?
H11B C11 H11C . . 109.5 ?
O6 S4 O4 . . 115.1(3) ?
O6 S4 O5 . . 113.5(3) ?
O4 S4 O5 . . 115.0(3) ?
O6 S4 C24 . . 105.0(3) ?
O4 S4 C24 . . 103.5(3) ?
O5 S4 C24 . . 102.9(2) ?
S4 O5 Ag1 . . 144.3(3) ?
F5 C24 F6 . . 108.9(5) ?
F5 C24 F4 . . 108.0(6) ?
F6 C24 F4 . . 106.2(5) ?
F5 C24 S4 . . 112.2(4) ?
F6 C24 S4 . . 111.1(5) ?
F4 C24 S4 . . 110.1(4) ?

loop_
_geom_bond_atom_site_label_1
_geom_bond_atom_site_label_2
_geom_bond_site_symmetry_2
_geom_bond_distance
_geom_bond_publ_flag
Ag1 N1 . 2.150(4) y
Ag1 N3 2_665 2.161(3) y
Ag1 O5 . 2.700(4) y
S1 C7 . 1.744(4) ?
S1 C6 . 1.797(4) ?
N1 C1 . 1.333(6) ?
N1 C5 . 1.347(5) ?
N2 C7 . 1.311(5) ?
N2 C8 . 1.337(5) ?
N3 C7 . 1.337(5) ?
N3 C10 . 1.340(5) ?
N3 Ag1 2_665 2.161(3) ?
C1 C2 . 1.362(7) ?
C1 H1A . 0.9300 ?
C2 C3 . 1.378(7) ?
C2 H2A . 0.9300 ?
C3 C4 . 1.358(7) ?
C3 H3A . 0.9300 ?
C4 C5 . 1.377(6) ?
C4 H4A . 0.9300 ?
C5 C6 . 1.488(6) ?
C6 H6A . 0.9700 ?
C6 H6B . 0.9700 ?
C8 C9 . 1.381(6) ?
C8 C11 . 1.488(6) ?
C9 C10 . 1.362(6) ?
C9 H9A . 0.9300 ?
C10 H10A . 0.9300 ?
C11 H11A . 0.9600 ?
C11 H11B . 0.9600 ?
C11 H11C . 0.9600 ?
S4 O6 . 1.404(4) ?
S4 O4 . 1.412(3) ?
S4 O5 . 1.433(4) ?
S4 C24 . 1.804(6) ?
F4 C24 . 1.323(8) ?
F5 C24 . 1.278(6) ?
F6 C24 . 1.313(7) ?

loop_
_geom_torsion_atom_site_label_1
_geom_torsion_atom_site_label_2
_geom_torsion_atom_site_label_3
_geom_torsion_atom_site_label_4
_geom_torsion_site_symmetry_1
_geom_torsion_site_symmetry_2
_geom_torsion_site_symmetry_3
_geom_torsion_site_symmetry_4
_geom_torsion
_geom_torsion_publ_flag
N3 Ag1 N1 C1 2_665 . . . -51.9(6) ?
O5 Ag1 N1 C1 . . . . 141.6(3) ?
N3 Ag1 N1 C5 2_665 . . . 121.5(5) ?
O5 Ag1 N1 C5 . . . . -45.0(4) ?
C5 N1 C1 C2 . . . . -1.4(7) ?
Ag1 N1 C1 C2 . . . . 172.5(4) ?
N1 C1 C2 C3 . . . . 0.6(8) ?
C1 C2 C3 C4 . . . . 0.5(8) ?
C2 C3 C4 C5 . . . . -0.8(8) ?
C1 N1 C5 C4 . . . . 1.1(6) ?
Ag1 N1 C5 C4 . . . . -172.3(3) ?
C1 N1 C5 C6 . . . . 179.2(4) ?
Ag1 N1 C5 C6 . . . . 5.8(5) ?
C3 C4 C5 N1 . . . . 0.0(7) ?
C3 C4 C5 C6 . . . . -178.1(4) ?
N1 C5 C6 S1 . . . . -65.9(4) ?
C4 C5 C6 S1 . . . . 112.3(4) ?
C7 S1 C6 C5 . . . . -76.0(3) ?
C8 N2 C7 N3 . . . . 0.5(6) ?
C8 N2 C7 S1 . . . . -178.8(3) ?
C10 N3 C7 N2 . . . . 0.5(6) ?
Ag1 N3 C7 N2 2_665 . . . 179.2(3) ?
C10 N3 C7 S1 . . . . 179.7(3) ?
Ag1 N3 C7 S1 2_665 . . . -1.6(4) ?
C6 S1 C7 N2 . . . . -7.9(4) ?
C6 S1 C7 N3 . . . . 172.8(3) ?
C7 N2 C8 C9 . . . . -0.7(6) ?
C7 N2 C8 C11 . . . . 179.6(4) ?
N2 C8 C9 C10 . . . . 0.1(7) ?
C11 C8 C9 C10 . . . . 179.8(4) ?
C7 N3 C10 C9 . . . . -1.2(6) ?
Ag1 N3 C10 C9 2_665 . . . -179.9(4) ?
C8 C9 C10 N3 . . . . 0.9(7) ?
O6 S4 O5 Ag1 . . . . 177.9(4) ?
O4 S4 O5 Ag1 . . . . -46.7(5) ?
C24 S4 O5 Ag1 . . . . 65.0(5) ?
N1 Ag1 O5 S4 . . . . 85.8(4) ?
N3 Ag1 O5 S4 2_665 . . . -90.7(4) ?
O6 S4 C24 F5 . . . . 62.5(6) ?
O4 S4 C24 F5 . . . . -58.5(6) ?
O5 S4 C24 F5 . . . . -178.5(5) ?
O6 S4 C24 F6 . . . . -59.7(5) ?
O4 S4 C24 F6 . . . . 179.3(4) ?
O5 S4 C24 F6 . . . . 59.2(5) ?
O6 S4 C24 F4 . . . . -177.1(4) ?
O4 S4 C24 F4 . . . . 61.8(4) ?
O5 S4 C24 F4 . . . . -58.2(5) ?
